data_4029465
loop_
_publ_author_name
'Kelley, Brandon T.'
'Carroll, Patrick'
'Joulli\'e, Madeleine M'

_publ_section_title
;
 Possible Reason for the Unusual Regioselectivity in Nucleophilic Ring
 Opening of Trisubstituted Aziridines under Mildly Basic Conditions.
;
_journal_issue 11
_journal_name_full 'The Journal of organic chemistry'
_journal_page_first 5121
_journal_page_last 5133
_journal_paper_doi 10.1021/jo5006685
_journal_volume 79
_journal_year 2014
_chemical_formula_sum 'C17 H20 N2 O5 S'
_chemical_formula_weight 364.41
_space_group_IT_number 19
_symmetry_cell_setting orthorhombic
_symmetry_Int_Tables_number 19
_symmetry_space_group_name_Hall 'P 2ac 2ab'
_symmetry_space_group_name_H-M 'P 21 21 21'
_atom_sites_solution_hydrogens geom
_atom_sites_solution_primary direct
_audit_creation_method SHELXL-97
_cell_angle_alpha 90.00
_cell_angle_beta 90.00
_cell_angle_gamma 90.00
_cell_formula_units_Z 4
_cell_length_a 6.1282(12)
_cell_length_b 8.0712(16)
_cell_length_c 36.366(7)
_cell_measurement_temperature 143(1)
_cell_volume 1798.7(6)
_computing_data_collection 'Bruker APEX2'
_computing_data_reduction 'Bruker SAINT'
_computing_structure_refinement 'SHELXL-97 (Sheldrick, 2008)'
_computing_structure_solution 'SHELXS-97 (Sheldrick, 2008)'
_diffrn_ambient_temperature 143(1)
_diffrn_measured_fraction_theta_full 0.997
_diffrn_measured_fraction_theta_max 0.997
_diffrn_measurement_device 'CCD Area Detector'
_diffrn_measurement_device_type 'Bruker APEXII'
_diffrn_measurement_method 'phi and omega scans'
_diffrn_radiation_monochromator graphite
_diffrn_radiation_source 'sealed tube'
_diffrn_radiation_type MoK\a
_diffrn_radiation_wavelength 0.71073
_diffrn_reflns_av_R_equivalents 0.0222
_diffrn_reflns_av_sigmaI/netI 0.0139
_diffrn_reflns_limit_h_max 7
_diffrn_reflns_limit_h_min -7
_diffrn_reflns_limit_k_max 9
_diffrn_reflns_limit_k_min -9
_diffrn_reflns_limit_l_max 42
_diffrn_reflns_limit_l_min -43
_diffrn_reflns_number 21352
_diffrn_reflns_theta_full 25.02
_diffrn_reflns_theta_max 25.02
_diffrn_reflns_theta_min 2.24
_exptl_absorpt_coefficient_mu 0.209
_exptl_absorpt_correction_T_max 0.7452
_exptl_absorpt_correction_T_min 0.6887
_exptl_absorpt_correction_type multi-scan
_exptl_absorpt_process_details '(SADABS; Sheldrick, 2007)'
_exptl_crystal_density_diffrn 1.346
_exptl_crystal_density_method 'not measured'
_exptl_crystal_F_000 768
_exptl_crystal_size_max 0.40
_exptl_crystal_size_mid 0.20
_exptl_crystal_size_min 0.06
_refine_diff_density_max 0.272
_refine_diff_density_min -0.296
_refine_diff_density_rms 0.043
_refine_ls_abs_structure_details 'Flack H D (1983), Acta Cryst. A39, 876-881'
_refine_ls_abs_structure_Flack 0.15(10)
_refine_ls_extinction_method none
_refine_ls_goodness_of_fit_ref 1.233
_refine_ls_hydrogen_treatment constr
_refine_ls_matrix_type full
_refine_ls_number_parameters 230
_refine_ls_number_reflns 3170
_refine_ls_number_restraints 0
_refine_ls_restrained_S_all 1.233
_refine_ls_R_factor_all 0.0385
_refine_ls_R_factor_gt 0.0381
_refine_ls_shift/su_max 0.001
_refine_ls_shift/su_mean 0.000
_refine_ls_structure_factor_coef Fsqd
_refine_ls_weighting_details 'calc w=1/[\s^2^(Fo^2^)+(0.0191P)^2^+1.3124P] where P=(Fo^2^+2Fc^2^)/3'
_refine_ls_weighting_scheme calc
_refine_ls_wR_factor_gt 0.0857
_refine_ls_wR_factor_ref 0.0859
_reflns_number_gt 3136
_reflns_number_total 3170
_reflns_threshold_expression >2sigma(I)
_cod_data_source_file jo5006685_si_007.cif
_cod_data_source_block shelxl
_cod_depositor_comments
;
The following automatic conversions were performed:
'_atom_site_symetry_multiplicity' tag replaced with
'_atom_site_symmetry_multiplicity'.

Automatic conversion script
Id: cif_correct_tags 1440 2010-10-19 06:21:57Z saulius 

 Adding full bibliography for 4029464--4029472.cif.
;
_cod_original_sg_symbol_H-M 'P 21 21 21 '
_cod_database_code 4029465

loop_
_symmetry_equiv_pos_as_xyz
'x, y, z'
'x+1/2, -y+1/2, -z'
'-x, y+1/2, -z+1/2'
'-x+1/2, -y, z+1/2'

loop_
_atom_site_label
_atom_site_type_symbol
_atom_site_fract_x
_atom_site_fract_y
_atom_site_fract_z
_atom_site_U_iso_or_equiv
_atom_site_adp_type
_atom_site_occupancy
_atom_site_symmetry_multiplicity
_atom_site_calc_flag
_atom_site_refinement_flags
S1 S 0.49817(11) 0.25779(8) 0.678700(16) 0.02786(14) Uani 1 1 d .
O1 O 0.1813(4) 0.7147(3) 0.66585(7) 0.0667(7) Uani 1 1 d .
O2 O 0.3682(4) 0.5589(3) 0.62894(5) 0.0440(5) Uani 1 1 d .
O3 O 0.2640(3) 0.2701(2) 0.67859(5) 0.0340(4) Uani 1 1 d .
O4 O 0.6052(3) 0.1343(2) 0.70067(5) 0.0361(5) Uani 1 1 d .
O5 O 0.6912(3) 0.1373(2) 0.56664(4) 0.0283(4) Uani 1 1 d .
N1 N 0.3366(4) 0.6264(3) 0.65888(6) 0.0353(5) Uani 1 1 d .
N2 N 0.5732(3) 0.2276(3) 0.63670(6) 0.0306(5) Uani 1 1 d .
C1 C 0.5980(4) 0.4519(3) 0.69571(6) 0.0244(5) Uani 1 1 d .
C2 C 0.5052(4) 0.6060(3) 0.68754(6) 0.0258(5) Uani 1 1 d .
C3 C 0.5725(4) 0.7490(3) 0.70439(7) 0.0323(6) Uani 1 1 d .
H3 H 0.5057 0.8495 0.6989 0.043 Uiso 1 1 calc R
C4 C 0.7414(5) 0.7422(4) 0.72978(7) 0.0382(7) Uani 1 1 d .
H4 H 0.7906 0.8389 0.7409 0.051 Uiso 1 1 calc R
C5 C 0.8364(5) 0.5925(3) 0.73849(8) 0.0407(7) Uani 1 1 d .
H5 H 0.9486 0.5880 0.7557 0.054 Uiso 1 1 calc R
C6 C 0.7644(4) 0.4488(3) 0.72159(7) 0.0325(6) Uani 1 1 d .
H6 H 0.8289 0.3482 0.7277 0.043 Uiso 1 1 calc R
C7 C 0.8060(4) 0.2056(3) 0.62649(7) 0.0313(6) Uani 1 1 d .
H7 H 0.8858 0.1681 0.6483 0.042 Uiso 1 1 calc R
C8 C 0.8198(4) 0.0681(4) 0.59695(7) 0.0297(6) Uani 1 1 d .
C9 C 0.6994(4) 0.0609(3) 0.53228(6) 0.0258(5) Uani 1 1 d .
C10 C 0.8517(5) 0.1139(4) 0.50664(7) 0.0346(6) Uani 1 1 d .
H10 H 0.9545 0.1937 0.5130 0.046 Uiso 1 1 calc R
C11 C 0.8497(5) 0.0470(4) 0.47134(7) 0.0394(7) Uani 1 1 d .
H11 H 0.9518 0.0823 0.4541 0.052 Uiso 1 1 calc R
C12 C 0.6971(5) -0.0713(4) 0.46174(7) 0.0366(7) Uani 1 1 d .
H12 H 0.6970 -0.1161 0.4382 0.049 Uiso 1 1 calc R
C13 C 0.5444(5) -0.1230(4) 0.48730(7) 0.0345(6) Uani 1 1 d .
H13 H 0.4408 -0.2020 0.4808 0.046 Uiso 1 1 calc R
C14 C 0.5455(4) -0.0568(3) 0.52277(7) 0.0304(6) Uani 1 1 d .
H14 H 0.4429 -0.0918 0.5400 0.040 Uiso 1 1 calc R
C15 C 0.9025(5) 0.3705(4) 0.61421(8) 0.0443(7) Uani 1 1 d .
H15A H 0.8283 0.4081 0.5925 0.066 Uiso 1 1 calc R
H15B H 1.0549 0.3565 0.6089 0.066 Uiso 1 1 calc R
H15C H 0.8852 0.4509 0.6335 0.066 Uiso 1 1 calc R
C16 C 0.7164(5) -0.0934(3) 0.61025(7) 0.0365(7) Uani 1 1 d .
H16A H 0.5649 -0.0751 0.6155 0.055 Uiso 1 1 calc R
H16B H 0.7895 -0.1302 0.6321 0.055 Uiso 1 1 calc R
H16C H 0.7300 -0.1763 0.5915 0.055 Uiso 1 1 calc R
C17 C 1.0564(4) 0.0377(4) 0.58585(8) 0.0407(7) Uani 1 1 d .
H17A H 1.0629 -0.0526 0.5687 0.061 Uiso 1 1 calc R
H17B H 1.1408 0.0108 0.6073 0.061 Uiso 1 1 calc R
H17C H 1.1146 0.1358 0.5746 0.061 Uiso 1 1 calc R
H2 H 0.4899 0.2839 0.6207 0.028 Uiso 1 1 d .

loop_
_atom_site_aniso_label
_atom_site_aniso_U_11
_atom_site_aniso_U_22
_atom_site_aniso_U_33
_atom_site_aniso_U_23
_atom_site_aniso_U_13
_atom_site_aniso_U_12
S1 0.0336(3) 0.0221(3) 0.0279(3) -0.0032(3) 0.0000(3) -0.0036(3)
O1 0.0484(14) 0.0608(16) 0.0910(18) -0.0056(14) -0.0199(13) 0.0258(13)
O2 0.0512(12) 0.0482(12) 0.0324(10) 0.0074(10) -0.0129(10) -0.0095(11)
O3 0.0314(9) 0.0351(10) 0.0355(9) -0.0049(9) 0.0036(8) -0.0080(8)
O4 0.0475(11) 0.0237(9) 0.0371(10) -0.0021(8) 0.0001(9) 0.0015(9)
O5 0.0292(9) 0.0298(9) 0.0259(9) -0.0068(7) -0.0035(7) 0.0033(8)
N1 0.0358(13) 0.0265(11) 0.0435(14) 0.0075(11) -0.0104(11) -0.0035(11)
N2 0.0256(10) 0.0364(13) 0.0297(11) -0.0078(10) -0.0029(8) -0.0028(10)
C1 0.0285(12) 0.0231(12) 0.0216(11) -0.0023(10) -0.0001(10) 0.0002(11)
C2 0.0295(12) 0.0235(12) 0.0244(11) 0.0008(9) -0.0001(11) -0.0028(12)
C3 0.0408(14) 0.0226(12) 0.0336(13) -0.0009(12) 0.0038(11) 0.0022(12)
C4 0.0522(17) 0.0261(13) 0.0362(14) -0.0116(13) -0.0032(12) -0.0083(14)
C5 0.0445(17) 0.0362(16) 0.0414(15) -0.0092(13) -0.0181(14) 0.0030(14)
C6 0.0360(15) 0.0287(13) 0.0329(14) -0.0043(12) -0.0084(12) 0.0079(12)
C7 0.0235(13) 0.0397(16) 0.0309(13) -0.0054(12) -0.0025(11) -0.0043(12)
C8 0.0242(13) 0.0375(14) 0.0273(13) -0.0024(12) -0.0042(10) 0.0018(12)
C9 0.0249(12) 0.0268(12) 0.0257(12) -0.0022(10) -0.0019(10) 0.0051(11)
C10 0.0338(15) 0.0342(15) 0.0359(14) 0.0050(12) -0.0013(12) -0.0082(13)
C11 0.0435(17) 0.0449(17) 0.0296(14) 0.0116(13) 0.0069(13) -0.0008(15)
C12 0.0494(17) 0.0372(15) 0.0234(12) -0.0011(12) 0.0017(12) 0.0077(14)
C13 0.0368(16) 0.0350(14) 0.0317(13) -0.0046(11) -0.0027(11) -0.0036(13)
C14 0.0284(14) 0.0353(14) 0.0275(12) -0.0019(11) 0.0032(10) 0.0005(12)
C15 0.0403(16) 0.0461(17) 0.0465(17) -0.0111(14) -0.0016(14) -0.0170(15)
C16 0.0417(16) 0.0329(15) 0.0350(14) 0.0003(12) -0.0012(12) 0.0032(13)
C17 0.0264(15) 0.0551(19) 0.0406(15) -0.0051(14) -0.0021(12) 0.0065(13)

loop_
_atom_type_symbol
_atom_type_description
_atom_type_scat_dispersion_real
_atom_type_scat_dispersion_imag
_atom_type_scat_source
C C 0.0033 0.0016 'International Tables Vol C Tables 4.2.6.8 and 6.1.1.4'
H H 0.0000 0.0000 'International Tables Vol C Tables 4.2.6.8 and 6.1.1.4'
N N 0.0061 0.0033 'International Tables Vol C Tables 4.2.6.8 and 6.1.1.4'
O O 0.0106 0.0060 'International Tables Vol C Tables 4.2.6.8 and 6.1.1.4'
S S 0.1246 0.1234 'International Tables Vol C Tables 4.2.6.8 and 6.1.1.4'

loop_
_geom_angle_atom_site_label_1
_geom_angle_atom_site_label_2
_geom_angle_atom_site_label_3
_geom_angle
O4 S1 O3 120.32(12)
O4 S1 N2 106.97(12)
O3 S1 N2 106.99(11)
O4 S1 C1 105.01(12)
O3 S1 C1 106.34(12)
N2 S1 C1 111.19(12)
C9 O5 C8 119.09(19)
O1 N1 O2 124.5(2)
O1 N1 C2 117.8(2)
O2 N1 C2 117.7(2)
C7 N2 S1 121.91(16)
C6 C1 C2 117.3(2)
C6 C1 S1 117.99(19)
C2 C1 S1 124.40(19)
C3 C2 C1 122.1(2)
C3 C2 N1 115.6(2)
C1 C2 N1 122.2(2)
C2 C3 C4 119.2(3)
C5 C4 C3 120.2(3)
C4 C5 C6 119.9(3)
C5 C6 C1 121.3(3)
N2 C7 C15 110.0(2)
N2 C7 C8 108.2(2)
C15 C7 C8 113.7(2)
O5 C8 C17 111.9(2)
O5 C8 C16 109.9(2)
C17 C8 C16 109.9(2)
O5 C8 C7 102.7(2)
C17 C8 C7 110.5(2)
C16 C8 C7 111.7(2)
C14 C9 C10 120.2(2)
C14 C9 O5 120.2(2)
C10 C9 O5 119.3(2)
C9 C10 C11 119.6(3)
C12 C11 C10 120.4(3)
C11 C12 C13 119.8(3)
C12 C13 C14 120.2(3)
C9 C14 C13 119.8(2)

loop_
_geom_bond_atom_site_label_1
_geom_bond_atom_site_label_2
_geom_bond_distance
S1 O4 1.4361(19)
S1 O3 1.4384(19)
S1 N2 1.613(2)
S1 C1 1.792(3)
O1 N1 1.216(3)
O2 N1 1.233(3)
O5 C9 1.394(3)
O5 C8 1.465(3)
N1 C2 1.477(3)
N2 C7 1.485(3)
C1 C6 1.388(4)
C1 C2 1.399(3)
C2 C3 1.370(3)
C3 C4 1.389(4)
C4 C5 1.378(4)
C5 C6 1.385(4)
C7 C15 1.524(4)
C7 C8 1.547(4)
C8 C17 1.525(4)
C8 C16 1.528(4)
C9 C14 1.382(4)
C9 C10 1.387(4)
C10 C11 1.393(4)
C11 C12 1.382(4)
C12 C13 1.383(4)
C13 C14 1.396(4)

loop_
_geom_hbond_atom_site_label_D
_geom_hbond_atom_site_label_H
_geom_hbond_atom_site_label_A
_geom_hbond_distance_DH
_geom_hbond_distance_HA
_geom_hbond_distance_DA
_geom_hbond_angle_DHA
N2 H2 O2 0.90 2.36 2.968(3) 125.0
